data_9011118
loop_
_publ_author_name
'Fairhurst, C. W.'
'Cohen, J. B.'

_publ_section_title
;
 The crystal structure of two compounds found in dental amalgam: Ag2Hg3 and
 Ag3Sn
;
_journal_name_full 'Acta Crystallographica, Section B'
_journal_page_first 371
_journal_page_last 378
_journal_paper_doi 10.1107/S0567740872002432
_journal_volume 28
_journal_year 1972
_chemical_compound_source Synthetic
_chemical_formula_structural Ag3Sn
_chemical_formula_sum 'Ag3 Sn'
_space_group_IT_number 59
_symmetry_space_group_name_Hall '-P 2ab 2a'
_symmetry_space_group_name_H-M 'P m m n :2'
_cell_angle_alpha 90
_cell_angle_beta 90
_cell_angle_gamma 90
_cell_length_a 5.968
_cell_length_b 4.7802
_cell_length_c 5.1843
_cell_formula_units_Z 2
_cell_volume 147.899
_database_code_amcsd 0009426
_exptl_crystal_density_diffrn 9.932
_cod_original_sg_symbol_H-M 'P m m n'
_cod_database_code 9011118
_amcsd_formula_title Ag3Sn

loop_
_space_group_symop_operation_xyz
x,y,z
x,1/2-y,z
-x,1/2+y,-z
1/2-x,y,z
1/2+x,-y,-z
1/2+x,1/2+y,-z
1/2-x,1/2-y,z
-x,-y,-z

loop_
_atom_site_aniso_label
_atom_site_aniso_U_11
_atom_site_aniso_U_22
_atom_site_aniso_U_33
_atom_site_aniso_U_12
_atom_site_aniso_U_13
_atom_site_aniso_U_23
Ag1 0.01624 0.01042 0.01362 0.00000 -0.01207 0.00000
Ag2 0.01985 0.00544 0.01729 0.00000 0.00000 0.00000
Sn 0.00072 0.00868 0.00953 0.00000 0.00000 0.00000

loop_
_atom_site_label
_atom_site_fract_x
_atom_site_fract_y
_atom_site_fract_z
Ag1 0.00000 0.25000 -0.33690
Ag2 0.25000 0.75000 -0.17230
Sn 0.25000 0.25000 0.16870

loop_
_cod_related_entry_id
_cod_related_entry_database
_cod_related_entry_code
1 AMCSD 0009426
